data_4032304
loop_
_publ_author_name
'Ding, Ransheng'
'Bakhshi, Pegah R.'
'Wolf, Christian'

_publ_section_title
;
 Organocatalytic Insertion of Isatins into Aryl Difluoronitromethyl
 Ketones.
;
_journal_issue 2
_journal_name_full 'The Journal of organic chemistry'
_journal_page_first 1273
_journal_page_last 1278
_journal_paper_doi 10.1021/acs.joc.6b02704
_journal_volume 82
_journal_year 2017
_chemical_absolute_configuration unk
_chemical_formula_moiety 'C23 H16 F2 N2 O5'
_chemical_formula_sum 'C23 H16 F2 N2 O5'
_chemical_formula_weight 438.38
_chemical_name_systematic 'N-Benzyl-3-(difluoronitromethyl)-2-oxoindolin-3-yl benzoate'
_space_group_crystal_system orthorhombic
_space_group_IT_number 61
_space_group_name_Hall '-P 2ac 2ab'
_space_group_name_H-M_alt 'P b c a'
_symmetry_cell_setting orthorhombic
_symmetry_Int_Tables_number 61
_symmetry_space_group_name_Hall '-P 2ac 2ab'
_symmetry_space_group_name_H-M 'P b c a'
_atom_sites_solution_hydrogens geom
_audit_creation_method SHELXL-2014/7
_cell_angle_alpha 90
_cell_angle_beta 90
_cell_angle_gamma 90
_cell_formula_units_Z 8
_cell_length_a 19.5111(9)
_cell_length_b 10.0621(5)
_cell_length_c 20.2837(10)
_cell_measurement_reflns_used 21630
_cell_measurement_temperature 296(2)
_cell_measurement_theta_max 33.1685
_cell_measurement_theta_min 2.262
_cell_volume 3982.1(3)
_computing_cell_refinement 'SAINT v.8.34A, Bruker-AXS'
_computing_data_collection 'APEX 2, Bruker-AXS'
_computing_data_reduction 'SAINT v.8.34A, Bruker-AXS'
_computing_molecular_graphics 'X-Seed, L. Barbour(1999)'
_computing_structure_refinement 'SHELXL-2014/7 (Sheldrick, 2014)'
_computing_structure_solution 'SHELXS-Version 2013/1, G. Sheldrick'
_diffrn_ambient_temperature 296(2)
_diffrn_measured_fraction_theta_full 1.000
_diffrn_measured_fraction_theta_max 1.000
_diffrn_measurement_device_type 'Bruker APEXII CCD'
_diffrn_measurement_method 'omega scans'
_diffrn_radiation_probe x-ray
_diffrn_radiation_type MoK\a
_diffrn_radiation_wavelength 0.71073
_diffrn_reflns_av_R_equivalents 0.0275
_diffrn_reflns_av_unetI/netI 0.0147
_diffrn_reflns_Laue_measured_fraction_full 1.000
_diffrn_reflns_Laue_measured_fraction_max 1.000
_diffrn_reflns_limit_h_max 25
_diffrn_reflns_limit_h_min -25
_diffrn_reflns_limit_k_max 13
_diffrn_reflns_limit_k_min -13
_diffrn_reflns_limit_l_max 26
_diffrn_reflns_limit_l_min -26
_diffrn_reflns_number 35972
_diffrn_reflns_point_group_measured_fraction_full 1.000
_diffrn_reflns_point_group_measured_fraction_max 1.000
_diffrn_reflns_theta_full 25.000
_diffrn_reflns_theta_max 28.000
_diffrn_reflns_theta_min 2.008
_diffrn_source 'Sealed X-ray tube'
_exptl_absorpt_coefficient_mu 0.116
_exptl_absorpt_correction_T_max 0.7466
_exptl_absorpt_correction_T_min 0.6572
_exptl_absorpt_correction_type multi-scan
_exptl_absorpt_process_details 'SADABS-2012/1, G. Sheldrick'
_exptl_crystal_colour Colourless
_exptl_crystal_density_diffrn 1.462
_exptl_crystal_description Needle
_exptl_crystal_F_000 1808
_exptl_crystal_recrystallization_method 'Slow evaporation with methylene chloride'
_exptl_crystal_size_max 0.98
_exptl_crystal_size_mid 0.43
_exptl_crystal_size_min 0.37
_refine_diff_density_max 0.345
_refine_diff_density_min -0.263
_refine_diff_density_rms 0.043
_refine_ls_extinction_method none
_refine_ls_goodness_of_fit_ref 1.016
_refine_ls_hydrogen_treatment constr
_refine_ls_matrix_type full
_refine_ls_number_parameters 289
_refine_ls_number_reflns 4806
_refine_ls_number_restraints 0
_refine_ls_restrained_S_all 1.016
_refine_ls_R_factor_all 0.0378
_refine_ls_R_factor_gt 0.0316
_refine_ls_shift/su_max 0.001
_refine_ls_shift/su_mean 0.000
_refine_ls_structure_factor_coef Fsqd
_refine_ls_weighting_details 'w=1/[\s^2^(Fo^2^)+(0.0474P)^2^+1.4740P] where P=(Fo^2^+2Fc^2^)/3'
_refine_ls_weighting_scheme calc
_refine_ls_wR_factor_gt 0.0841
_refine_ls_wR_factor_ref 0.0872
_reflns_Friedel_coverage 0.000
_reflns_number_gt 4161
_reflns_number_total 4806
_reflns_threshold_expression 'I > 2\s(I)'
_cod_data_source_file jo6b02704_si_003.cif
_cod_data_source_block C:\Users\ZEUSDE~1\Desktop\16230\work\Pbca_a
_cod_database_code 4032304
_shelx_shelxl_version_number 2014/7
_shelx_space_group_comment
;
The symmetry employed for this shelxl refinement is uniquely defined
by the following loop, which should always be used as a source of
symmetry information in preference to the above space-group names.
They are only intended as comments.
;

loop_
_space_group_symop_operation_xyz
'x, y, z'
'-x+1/2, -y, z+1/2'
'x+1/2, -y+1/2, -z'
'-x, y+1/2, -z+1/2'
'-x, -y, -z'
'x-1/2, y, -z-1/2'
'-x-1/2, y-1/2, z'
'x, -y-1/2, z-1/2'

loop_
_atom_site_label
_atom_site_type_symbol
_atom_site_fract_x
_atom_site_fract_y
_atom_site_fract_z
_atom_site_U_iso_or_equiv
_atom_site_adp_type
_atom_site_occupancy
_atom_site_site_symmetry_order
_atom_site_calc_flag
_atom_site_refinement_flags_posn
_atom_site_refinement_flags_adp
F001 F 0.29047(3) 0.94057(6) 0.54078(3) 0.01895(14) Uani 1 1 d . .
F002 F 0.35992(3) 0.88652(7) 0.61959(3) 0.02069(15) Uani 1 1 d . .
O003 O 0.28786(3) 0.69454(7) 0.49198(3) 0.01371(15) Uani 1 1 d . .
O004 O 0.34732(4) 0.51541(8) 0.45806(4) 0.01769(16) Uani 1 1 d . .
O005 O 0.32572(4) 0.54806(8) 0.61828(4) 0.01967(16) Uani 1 1 d . .
O006 O 0.19900(4) 0.76891(9) 0.59098(4) 0.02592(19) Uani 1 1 d . .
O007 O 0.25913(5) 0.79463(10) 0.68051(4) 0.0302(2) Uani 1 1 d . .
N008 N 0.43370(4) 0.60432(9) 0.58054(4) 0.01490(17) Uani 1 1 d . .
N009 N 0.25071(5) 0.79744(9) 0.62120(4) 0.01826(18) Uani 1 1 d . .
C00A C 0.46098(5) 0.69525(10) 0.53466(5) 0.01407(19) Uani 1 1 d . .
C00B C 0.29797(5) 0.58647(10) 0.45259(5) 0.01284(18) Uani 1 1 d . .
C00C C 0.36395(5) 0.61177(10) 0.58354(5) 0.01433(19) Uani 1 1 d . .
C00D C 0.40845(5) 0.76845(10) 0.50535(5) 0.01323(19) Uani 1 1 d . .
C00E C 0.24209(5) 0.57240(10) 0.40344(5) 0.01308(19) Uani 1 1 d . .
C00F C 0.51181(5) 0.56088(10) 0.67476(5) 0.01439(19) Uani 1 1 d . .
C00G C 0.18555(5) 0.65769(10) 0.40280(5) 0.01502(19) Uani 1 1 d . .
H00G H 0.1810 0.7234 0.4348 0.018 Uiso 1 1 calc R U
C00H C 0.24812(5) 0.47230(11) 0.35624(5) 0.0174(2) Uani 1 1 d . .
H00H H 0.2853 0.4146 0.3574 0.021 Uiso 1 1 calc R U
C00I C 0.48444(5) 0.66141(10) 0.71372(5) 0.0176(2) Uani 1 1 d . .
H00I H 0.4425 0.6993 0.7027 0.021 Uiso 1 1 calc R U
C00J C 0.42196(5) 0.86136(10) 0.45712(5) 0.0162(2) Uani 1 1 d . .
H00J H 0.3867 0.9091 0.4373 0.019 Uiso 1 1 calc R U
C00K C 0.52885(5) 0.71425(10) 0.51742(5) 0.0175(2) Uani 1 1 d . .
H00K H 0.5639 0.6657 0.5371 0.021 Uiso 1 1 calc R U
C00L C 0.34176(5) 0.72706(10) 0.53653(5) 0.01226(19) Uani 1 1 d . .
C00M C 0.13620(5) 0.64331(11) 0.35397(5) 0.0188(2) Uani 1 1 d . .
H00M H 0.0985 0.6998 0.3531 0.023 Uiso 1 1 calc R U
C00N C 0.31236(5) 0.84080(10) 0.57835(5) 0.01387(19) Uani 1 1 d . .
C00O C 0.47343(6) 0.50519(10) 0.61623(5) 0.0182(2) Uani 1 1 d . .
H00A H 0.5061 0.4650 0.5862 0.022 Uiso 1 1 calc R U
H00B H 0.4428 0.4358 0.6314 0.022 Uiso 1 1 calc R U
C00P C 0.54237(5) 0.80977(11) 0.46908(5) 0.0197(2) Uani 1 1 d . .
H00P H 0.5875 0.8257 0.4568 0.024 Uiso 1 1 calc R U
C00Q C 0.49030(6) 0.88155(11) 0.43894(5) 0.0193(2) Uani 1 1 d . .
H00Q H 0.5009 0.9434 0.4065 0.023 Uiso 1 1 calc R U
C00R C 0.57499(5) 0.50623(11) 0.69186(5) 0.0191(2) Uani 1 1 d . .
H00R H 0.5940 0.4395 0.6659 0.023 Uiso 1 1 calc R U
C00S C 0.19863(6) 0.45876(11) 0.30756(6) 0.0218(2) Uani 1 1 d . .
H00S H 0.2027 0.3924 0.2759 0.026 Uiso 1 1 calc R U
C00T C 0.14291(6) 0.54493(11) 0.30634(5) 0.0213(2) Uani 1 1 d . .
H00T H 0.1100 0.5366 0.2735 0.026 Uiso 1 1 calc R U
C00U C 0.51957(6) 0.70541(12) 0.76907(5) 0.0232(2) Uani 1 1 d . .
H00U H 0.5009 0.7724 0.7950 0.028 Uiso 1 1 calc R U
C00V C 0.60989(6) 0.55063(13) 0.74745(5) 0.0244(2) Uani 1 1 d . .
H00V H 0.6519 0.5132 0.7587 0.029 Uiso 1 1 calc R U
C00W C 0.58225(6) 0.65024(13) 0.78595(5) 0.0254(2) Uani 1 1 d . .
H00W H 0.6056 0.6802 0.8231 0.031 Uiso 1 1 calc R U

loop_
_atom_site_aniso_label
_atom_site_aniso_U_11
_atom_site_aniso_U_22
_atom_site_aniso_U_33
_atom_site_aniso_U_23
_atom_site_aniso_U_13
_atom_site_aniso_U_12
F001 0.0205(3) 0.0163(3) 0.0201(3) 0.0028(2) 0.0028(2) 0.0049(2)
F002 0.0178(3) 0.0245(3) 0.0198(3) -0.0086(3) -0.0033(2) -0.0031(2)
O003 0.0109(3) 0.0170(3) 0.0132(3) -0.0034(3) -0.0041(3) 0.0011(3)
O004 0.0141(3) 0.0193(4) 0.0196(4) -0.0025(3) -0.0035(3) 0.0046(3)
O005 0.0211(4) 0.0188(4) 0.0191(4) 0.0037(3) -0.0018(3) -0.0049(3)
O006 0.0161(4) 0.0304(4) 0.0312(4) -0.0088(4) 0.0041(3) -0.0060(3)
O007 0.0355(5) 0.0389(5) 0.0161(4) 0.0032(4) 0.0061(3) 0.0015(4)
N008 0.0141(4) 0.0152(4) 0.0154(4) 0.0005(3) -0.0048(3) 0.0012(3)
N009 0.0184(4) 0.0178(4) 0.0186(4) -0.0020(3) 0.0046(3) 0.0002(3)
C00A 0.0146(4) 0.0144(4) 0.0131(4) -0.0035(3) -0.0031(3) 0.0009(4)
C00B 0.0127(4) 0.0138(4) 0.0120(4) -0.0003(3) 0.0005(3) -0.0007(3)
C00C 0.0159(5) 0.0140(4) 0.0131(4) -0.0020(3) -0.0040(3) -0.0005(4)
C00D 0.0110(4) 0.0155(4) 0.0131(4) -0.0029(4) -0.0008(3) 0.0006(3)
C00E 0.0117(4) 0.0147(4) 0.0129(4) 0.0012(4) -0.0009(3) -0.0012(3)
C00F 0.0149(4) 0.0152(4) 0.0131(4) 0.0023(3) -0.0023(3) -0.0009(4)
C00G 0.0150(4) 0.0146(4) 0.0156(4) -0.0006(4) -0.0016(4) 0.0002(4)
C00H 0.0164(5) 0.0181(5) 0.0178(5) -0.0024(4) -0.0006(4) 0.0016(4)
C00I 0.0172(5) 0.0179(5) 0.0176(5) 0.0001(4) -0.0014(4) 0.0003(4)
C00J 0.0161(5) 0.0173(5) 0.0151(5) -0.0003(4) -0.0002(4) 0.0013(4)
C00K 0.0123(4) 0.0204(5) 0.0199(5) -0.0067(4) -0.0028(4) 0.0025(4)
C00L 0.0108(4) 0.0143(4) 0.0117(4) -0.0010(3) -0.0030(3) -0.0003(3)
C00M 0.0161(5) 0.0187(5) 0.0215(5) 0.0017(4) -0.0051(4) 0.0018(4)
C00N 0.0123(4) 0.0157(4) 0.0137(4) -0.0003(4) -0.0011(3) -0.0006(4)
C00O 0.0212(5) 0.0138(5) 0.0194(5) -0.0012(4) -0.0085(4) 0.0040(4)
C00P 0.0132(5) 0.0243(5) 0.0216(5) -0.0077(4) 0.0043(4) -0.0022(4)
C00Q 0.0200(5) 0.0202(5) 0.0178(5) -0.0014(4) 0.0050(4) -0.0033(4)
C00R 0.0161(5) 0.0254(5) 0.0159(5) 0.0035(4) -0.0002(4) 0.0040(4)
C00S 0.0248(5) 0.0217(5) 0.0189(5) -0.0068(4) -0.0037(4) -0.0008(4)
C00T 0.0210(5) 0.0243(5) 0.0187(5) -0.0011(4) -0.0087(4) -0.0019(4)
C00U 0.0268(6) 0.0252(6) 0.0175(5) -0.0045(4) 0.0006(4) -0.0034(5)
C00V 0.0148(5) 0.0410(7) 0.0174(5) 0.0070(5) -0.0036(4) -0.0006(5)
C00W 0.0225(5) 0.0405(7) 0.0133(5) 0.0010(5) -0.0049(4) -0.0099(5)

loop_
_atom_type_symbol
_atom_type_description
_atom_type_scat_dispersion_real
_atom_type_scat_dispersion_imag
_atom_type_scat_source
C C 0.0033 0.0016 'International Tables Vol C Tables 4.2.6.8 and 6.1.1.4'
H H 0.0000 0.0000 'International Tables Vol C Tables 4.2.6.8 and 6.1.1.4'
N N 0.0061 0.0033 'International Tables Vol C Tables 4.2.6.8 and 6.1.1.4'
O O 0.0106 0.0060 'International Tables Vol C Tables 4.2.6.8 and 6.1.1.4'
F F 0.0171 0.0103 'International Tables Vol C Tables 4.2.6.8 and 6.1.1.4'

loop_
_geom_angle_atom_site_label_1
_geom_angle_atom_site_label_2
_geom_angle_atom_site_label_3
_geom_angle
C00B O003 C00L 116.62(7)
C00C N008 C00A 111.74(8)
C00C N008 C00O 123.13(9)
C00A N008 C00O 124.89(9)
O006 N009 O007 127.33(10)
O006 N009 C00N 115.41(8)
O007 N009 C00N 117.26(9)
C00K C00A C00D 121.52(10)
C00K C00A N008 128.20(9)
C00D C00A N008 110.28(9)
O004 C00B O003 122.34(9)
O004 C00B C00E 126.34(9)
O003 C00B C00E 111.31(8)
O005 C00C N008 127.72(10)
O005 C00C C00L 125.30(9)
N008 C00C C00L 106.85(8)
C00J C00D C00A 121.32(9)
C00J C00D C00L 130.61(9)
C00A C00D C00L 108.06(8)
C00H C00E C00G 120.24(9)
C00H C00E C00B 117.91(9)
C00G C00E C00B 121.83(9)
C00I C00F C00R 119.04(9)
C00I C00F C00O 121.73(9)
C00R C00F C00O 119.17(9)
C00M C00G C00E 119.33(9)
C00M C00G H00G 120.3
C00E C00G H00G 120.3
C00S C00H C00E 120.05(10)
C00S C00H H00H 120.0
C00E C00H H00H 120.0
C00U C00I C00F 120.14(10)
C00U C00I H00I 119.9
C00F C00I H00I 119.9
C00D C00J C00Q 117.90(10)
C00D C00J H00J 121.1
C00Q C00J H00J 121.1
C00A C00K C00P 116.93(9)
C00A C00K H00K 121.5
C00P C00K H00K 121.5
O003 C00L C00D 115.79(8)
O003 C00L C00N 104.23(7)
C00D C00L C00N 110.41(8)
O003 C00L C00C 114.90(8)
C00D C00L C00C 102.84(8)
C00N C00L C00C 108.64(8)
C00G C00M C00T 120.31(10)
C00G C00M H00M 119.8
C00T C00M H00M 119.8
F002 C00N F001 108.84(8)
F002 C00N C00L 110.14(8)
F001 C00N C00L 111.46(8)
F002 C00N N009 106.64(8)
F001 C00N N009 106.55(8)
C00L C00N N009 112.99(8)
N008 C00O C00F 113.60(8)
N008 C00O H00A 108.8
C00F C00O H00A 108.8
N008 C00O H00B 108.8
C00F C00O H00B 108.8
H00A C00O H00B 107.7
C00Q C00P C00K 121.90(10)
C00Q C00P H00P 119.1
C00K C00P H00P 119.1
C00P C00Q C00J 120.41(10)
C00P C00Q H00Q 119.8
C00J C00Q H00Q 119.8
C00V C00R C00F 120.53(10)
C00V C00R H00R 119.7
C00F C00R H00R 119.7
C00H C00S C00T 119.69(10)
C00H C00S H00S 120.2
C00T C00S H00S 120.2
C00M C00T C00S 120.36(10)
C00M C00T H00T 119.8
C00S C00T H00T 119.8
C00W C00U C00I 120.52(11)
C00W C00U H00U 119.7
C00I C00U H00U 119.7
C00W C00V C00R 120.04(10)
C00W C00V H00V 120.0
C00R C00V H00V 120.0
C00V C00W C00U 119.72(10)
C00V C00W H00W 120.1
C00U C00W H00W 120.1

loop_
_geom_bond_atom_site_label_1
_geom_bond_atom_site_label_2
_geom_bond_distance
F001 C00N 1.3307(12)
F002 C00N 1.3313(11)
O003 C00B 1.3638(12)
O003 C00L 1.4246(11)
O004 C00B 1.2044(12)
O005 C00C 1.2100(13)
O006 N009 1.2150(12)
O007 N009 1.2146(12)
N008 C00C 1.3644(13)
N008 C00A 1.4094(13)
N008 C00O 1.4559(13)
N009 C00N 1.5468(13)
C00A C00K 1.3829(14)
C00A C00D 1.3952(13)
C00B C00E 1.4840(13)
C00C C00L 1.5628(13)
C00D C00J 1.3787(14)
C00D C00L 1.5054(13)
C00E C00H 1.3945(14)
C00E C00G 1.3978(14)
C00F C00I 1.3902(14)
C00F C00R 1.3937(14)
C00F C00O 1.5114(14)
C00G C00M 1.3890(14)
C00G H00G 0.9300
C00H C00S 1.3877(15)
C00H H00H 0.9300
C00I C00U 1.3879(15)
C00I H00I 0.9300
C00J C00Q 1.3983(14)
C00J H00J 0.9300
C00K C00P 1.3982(16)
C00K H00K 0.9300
C00L C00N 1.5357(13)
C00M C00T 1.3893(15)
C00M H00M 0.9300
C00O H00A 0.9700
C00O H00B 0.9700
C00P C00Q 1.3882(16)
C00P H00P 0.9300
C00Q H00Q 0.9300
C00R C00V 1.3910(15)
C00R H00R 0.9300
C00S C00T 1.3909(16)
C00S H00S 0.9300
C00T H00T 0.9300
C00U C00W 1.3861(17)
C00U H00U 0.9300
C00V C00W 1.3803(18)
C00V H00V 0.9300
C00W H00W 0.9300
